data_2242646
loop_
_publ_author_name
'Arafath, Md. Azharul'
'Kwong, Huey Chong'
'Adam, Farook'
'Razali, Mohd. R.'

_publ_section_title
;
 Crystal structure of
 (<i>E</i>)-2-[3-(<i>tert</i>-butyl)-2-hydroxybenzylidene]-<i>N</i>-cyclohexylhydrazine-1-carbothioamide
;
_journal_coeditor_code LD2145
_journal_issue 10
_journal_name_full 'Acta Crystallographica Section E'
_journal_page_first 1460
_journal_page_last 1462
_journal_paper_doi 10.1107/S2056989018013129
_journal_volume 74
_journal_year 2018
_chemical_formula_iupac 'C18 H27 N3 O S'
_chemical_formula_moiety 'C18 H27 N3 O S'
_chemical_formula_sum 'C18 H27 N3 O S'
_chemical_formula_weight 333.48
_chemical_name_systematic
(<i>E</i>)-2-[3-(<i>tert</i>-Butyl)-2-hydroxybenzylidene]-<i>N</i>-cyclohexylhydrazine-1-carbothioamide
_space_group_crystal_system monoclinic
_space_group_IT_number 14
_space_group_name_Hall '-P 2ybc'
_space_group_name_H-M_alt 'P 1 21/c 1'
_symmetry_space_group_name_Hall '-P 2ybc'
_symmetry_space_group_name_H-M 'P 1 21/c 1'
_atom_sites_solution_hydrogens mixed
_audit_creation_method SHELXL-2013
_cell_angle_alpha 90
_cell_angle_beta 93.0320(10)
_cell_angle_gamma 90
_cell_formula_units_Z 4
_cell_length_a 13.4168(6)
_cell_length_b 6.6070(3)
_cell_length_c 20.5831(9)
_cell_measurement_reflns_used 9744
_cell_measurement_temperature 100
_cell_measurement_theta_max 32.79
_cell_measurement_theta_min 2.43
_cell_volume 1822.03(14)
_computing_cell_refinement
;
SAINT (Bruker, 2012)
;
_computing_data_collection
;
APEX2 (Bruker, 2012)
;
_computing_data_reduction
;
SAINT (Bruker, 2012)
;
_computing_molecular_graphics
;
Mercury (Macrae <i>et al.</i>,
2006)
;
_computing_publication_material
;
SHELX2013 (Sheldrick, 2015) and PLATON (Spek, 2009)
;
_computing_structure_refinement
;
SHELX2013 (Sheldrick, 2015)
;
_computing_structure_solution
;
SHELXS97 (Sheldrick, 2008)
;
_diffrn_ambient_temperature 100(2)
_diffrn_measured_fraction_theta_full 0.999
_diffrn_measured_fraction_theta_max 1.000
_diffrn_measurement_device_type
;
Bruker APEXII DUO CCD area-detector diffractometer
;
_diffrn_measurement_method '\f and \w scans'
_diffrn_radiation_monochromator graphite
_diffrn_radiation_source 'fine-focus sealed tube'
_diffrn_radiation_type MoK\a
_diffrn_radiation_wavelength 0.71073
_diffrn_reflns_av_R_equivalents 0.0306
_diffrn_reflns_av_unetI/netI 0.0148
_diffrn_reflns_limit_h_max 17
_diffrn_reflns_limit_h_min -17
_diffrn_reflns_limit_k_max 8
_diffrn_reflns_limit_k_min -8
_diffrn_reflns_limit_l_max 26
_diffrn_reflns_limit_l_min -25
_diffrn_reflns_number 39751
_diffrn_reflns_theta_full 25.242
_diffrn_reflns_theta_max 27.499
_diffrn_reflns_theta_min 1.982
_exptl_absorpt_coefficient_mu 0.186
_exptl_absorpt_correction_T_max 0.8793
_exptl_absorpt_correction_T_min 0.7739
_exptl_absorpt_correction_type multi-scan
_exptl_absorpt_process_details
;
(SADABS; Bruker, 2012
;
_exptl_crystal_colour colourless
_exptl_crystal_density_diffrn 1.216
_exptl_crystal_description block
_exptl_crystal_F_000 720
_exptl_crystal_size_max 0.572
_exptl_crystal_size_mid 0.303
_exptl_crystal_size_min 0.287
_refine_diff_density_max 0.375
_refine_diff_density_min -0.221
_refine_ls_extinction_method none
_refine_ls_goodness_of_fit_ref 1.039
_refine_ls_hydrogen_treatment mixed
_refine_ls_matrix_type full
_refine_ls_number_parameters 223
_refine_ls_number_reflns 4195
_refine_ls_number_restraints 0
_refine_ls_restrained_S_all 1.039
_refine_ls_R_factor_all 0.0350
_refine_ls_R_factor_gt 0.0316
_refine_ls_shift/su_max 0.002
_refine_ls_shift/su_mean 0.000
_refine_ls_structure_factor_coef Fsqd
_refine_ls_weighting_details
;
 w=1/[\s^2^(Fo^2^)+(0.0422P)^2^+0.8449P]
 where P=(Fo^2^+2Fc^2^)/3
;
_refine_ls_weighting_scheme calc
_refine_ls_wR_factor_gt 0.0820
_refine_ls_wR_factor_ref 0.0856
_reflns_number_gt 3819
_reflns_number_total 4195
_reflns_threshold_expression 'I > 2\s(I)'
_cod_data_source_file ld2145sup1.cif
_cod_data_source_block I
_cod_database_code 2242646
_shelx_space_group_comment
;
The symmetry employed for this shelxl refinement is uniquely defined
by the following loop, which should always be used as a source of
symmetry information in preference to the above space-group names.
They are only intended as comments.
;
_shelx_estimated_absorpt_t_min 0.901
_shelx_estimated_absorpt_t_max 0.949
_shelxl_version_number 20.13

loop_
_space_group_symop_operation_xyz
'x, y, z'
'-x, y+1/2, -z+1/2'
'-x, -y, -z'
'x, -y-1/2, z-1/2'

loop_
_atom_site_type_symbol
_atom_site_label
_atom_site_fract_x
_atom_site_fract_y
_atom_site_fract_z
_atom_site_U_iso_or_equiv
_atom_site_adp_type
_atom_site_calc_flag
_atom_site_occupancy
S S1 1.02419(2) -0.15365(4) 0.40715(2) 0.01701(8) Uani d 1
O O1 0.65801(6) 0.39888(12) 0.39017(4) 0.02153(18) Uani d 1
N N1 0.84612(7) 0.31101(14) 0.42569(4) 0.01542(18) Uani d 1
N N2 0.92566(7) 0.17823(14) 0.43545(5) 0.01565(19) Uani d 1
N N3 0.88665(7) 0.04928(14) 0.33416(4) 0.01665(19) Uani d 1
C C1 0.67407(8) 0.57899(16) 0.42115(5) 0.0155(2) Uani d 1
C C2 0.59978(8) 0.72977(17) 0.41452(5) 0.0164(2) Uani d 1
C C3 0.61893(8) 0.91139(17) 0.44745(5) 0.0189(2) Uani d 1
H H3A 0.5707 1.0165 0.4433 0.023 Uiso calc 1
C C4 0.70586(8) 0.94540(17) 0.48615(5) 0.0190(2) Uani d 1
H H4A 0.7155 1.0707 0.5082 0.023 Uiso calc 1
C C5 0.77763(8) 0.79630(16) 0.49220(5) 0.0164(2) Uani d 1
H H5A 0.8366 0.8182 0.5189 0.020 Uiso calc 1
C C6 0.76359(8) 0.61241(16) 0.45906(5) 0.0145(2) Uani d 1
C C7 0.84439(8) 0.46494(16) 0.46392(5) 0.0151(2) Uani d 1
H H7A 0.8971 0.4829 0.4961 0.018 Uiso calc 1
C C8 0.93944(8) 0.03134(16) 0.39073(5) 0.0148(2) Uani d 1
C C9 0.88503(8) -0.09682(16) 0.28052(5) 0.0145(2) Uani d 1
H H9A 0.9545 -0.1468 0.2754 0.017 Uiso calc 1
C C10 0.81847(8) -0.27750(17) 0.29436(5) 0.0185(2) Uani d 1
H H10A 0.7505 -0.2291 0.3028 0.022 Uiso calc 1
H H10B 0.8454 -0.3488 0.3338 0.022 Uiso calc 1
C C11 0.81297(9) -0.42424(17) 0.23685(6) 0.0213(2) Uani d 1
H H11A 0.8797 -0.4841 0.2316 0.026 Uiso calc 1
H H11B 0.7663 -0.5356 0.2459 0.026 Uiso calc 1
C C12 0.77785(9) -0.31813(17) 0.17386(6) 0.0206(2) Uani d 1
H H12A 0.7080 -0.2728 0.1771 0.025 Uiso calc 1
H H12B 0.7798 -0.4147 0.1372 0.025 Uiso calc 1
C C13 0.84377(9) -0.13575(17) 0.16058(5) 0.0200(2) Uani d 1
H H13A 0.8166 -0.0644 0.1212 0.024 Uiso calc 1
H H13B 0.9119 -0.1831 0.1521 0.024 Uiso calc 1
C C14 0.84919(8) 0.01120(16) 0.21804(5) 0.0175(2) Uani d 1
H H14A 0.8956 0.1230 0.2090 0.021 Uiso calc 1
H H14B 0.7824 0.0703 0.2236 0.021 Uiso calc 1
C C15 0.50170(8) 0.69323(18) 0.37398(6) 0.0212(2) Uani d 1
C C16 0.44095(10) 0.5302(2) 0.40747(7) 0.0339(3) Uani d 1
H H16A 0.4784 0.4028 0.4090 0.051 Uiso calc 1
H H16B 0.3771 0.5102 0.3829 0.051 Uiso calc 1
H H16C 0.4285 0.5737 0.4518 0.051 Uiso calc 1
C C17 0.52133(10) 0.6286(2) 0.30399(6) 0.0300(3) Uani d 1
H H17A 0.5615 0.7323 0.2835 0.045 Uiso calc 1
H H17B 0.4576 0.6128 0.2790 0.045 Uiso calc 1
H H17C 0.5574 0.4997 0.3048 0.045 Uiso calc 1
C C18 0.43846(10) 0.8868(2) 0.36863(6) 0.0290(3) Uani d 1
H H18A 0.4767 0.9941 0.3484 0.043 Uiso calc 1
H H18B 0.4211 0.9298 0.4122 0.043 Uiso calc 1
H H18C 0.3773 0.8600 0.3419 0.043 Uiso calc 1
H H1N2 0.9483(11) 0.161(2) 0.4737(7) 0.020(3) Uiso d 1
H H1O1 0.7098(14) 0.330(3) 0.3961(9) 0.043(5) Uiso d 1
H H1N3 0.8464(11) 0.149(2) 0.3316(7) 0.025(4) Uiso d 1

loop_
_atom_site_aniso_label
_atom_site_aniso_U_11
_atom_site_aniso_U_22
_atom_site_aniso_U_33
_atom_site_aniso_U_12
_atom_site_aniso_U_13
_atom_site_aniso_U_23
S1 0.01723(14) 0.01842(14) 0.01519(14) 0.00573(10) -0.00098(10) -0.00137(9)
O1 0.0196(4) 0.0160(4) 0.0282(4) 0.0037(3) -0.0070(3) -0.0059(3)
N1 0.0151(4) 0.0153(4) 0.0158(4) 0.0025(3) 0.0001(3) 0.0010(3)
N2 0.0162(4) 0.0168(4) 0.0135(4) 0.0049(3) -0.0025(3) -0.0005(3)
N3 0.0192(4) 0.0151(4) 0.0153(4) 0.0045(4) -0.0023(3) -0.0021(3)
C1 0.0177(5) 0.0139(5) 0.0152(5) -0.0003(4) 0.0017(4) -0.0002(4)
C2 0.0156(5) 0.0185(5) 0.0152(5) 0.0019(4) 0.0023(4) 0.0021(4)
C3 0.0197(5) 0.0166(5) 0.0207(5) 0.0041(4) 0.0048(4) 0.0012(4)
C4 0.0231(5) 0.0148(5) 0.0195(5) -0.0004(4) 0.0045(4) -0.0025(4)
C5 0.0172(5) 0.0172(5) 0.0151(5) -0.0022(4) 0.0026(4) -0.0005(4)
C6 0.0161(5) 0.0144(5) 0.0132(5) 0.0009(4) 0.0026(4) 0.0014(4)
C7 0.0150(5) 0.0160(5) 0.0142(5) -0.0001(4) 0.0002(4) 0.0012(4)
C8 0.0140(5) 0.0146(5) 0.0158(5) -0.0007(4) 0.0015(4) -0.0002(4)
C9 0.0155(5) 0.0144(5) 0.0137(5) 0.0009(4) 0.0002(4) -0.0016(4)
C10 0.0205(5) 0.0180(5) 0.0170(5) -0.0018(4) 0.0006(4) 0.0023(4)
C11 0.0251(6) 0.0153(5) 0.0233(6) -0.0024(4) -0.0012(4) -0.0005(4)
C12 0.0228(5) 0.0203(5) 0.0183(5) -0.0030(4) -0.0020(4) -0.0033(4)
C13 0.0242(6) 0.0218(5) 0.0140(5) -0.0031(4) 0.0006(4) -0.0012(4)
C14 0.0215(5) 0.0153(5) 0.0156(5) -0.0016(4) -0.0005(4) 0.0010(4)
C15 0.0168(5) 0.0252(6) 0.0211(6) 0.0049(4) -0.0022(4) -0.0007(4)
C16 0.0194(6) 0.0392(7) 0.0422(8) -0.0066(5) -0.0058(5) 0.0052(6)
C17 0.0263(6) 0.0391(7) 0.0237(6) 0.0126(5) -0.0071(5) -0.0079(5)
C18 0.0237(6) 0.0352(7) 0.0274(6) 0.0138(5) -0.0035(5) -0.0036(5)

loop_
_atom_type_symbol
_atom_type_description
_atom_type_scat_dispersion_real
_atom_type_scat_dispersion_imag
_atom_type_scat_source
C C 0.0033 0.0016 'International Tables Vol C Tables 4.2.6.8 and 6.1.1.4'
H H 0.0000 0.0000 'International Tables Vol C Tables 4.2.6.8 and 6.1.1.4'
N N 0.0061 0.0033 'International Tables Vol C Tables 4.2.6.8 and 6.1.1.4'
O O 0.0106 0.0060 'International Tables Vol C Tables 4.2.6.8 and 6.1.1.4'
S S 0.1246 0.1234 'International Tables Vol C Tables 4.2.6.8 and 6.1.1.4'

loop_
_geom_angle_atom_site_label_1
_geom_angle_atom_site_label_2
_geom_angle_atom_site_label_3
_geom_angle
C1 O1 H1O1 107.5(12)
C7 N1 N2 116.72(9)
C8 N2 N1 119.02(9)
C8 N2 H1N2 119.2(10)
N1 N2 H1N2 117.3(10)
C8 N3 C9 125.75(9)
C8 N3 H1N3 115.2(10)
C9 N3 H1N3 118.7(10)
O1 C1 C2 118.57(9)
O1 C1 C6 120.22(9)
C2 C1 C6 121.21(10)
C3 C2 C1 116.69(10)
C3 C2 C15 121.90(10)
C1 C2 C15 121.40(10)
C2 C3 C4 122.87(10)
C2 C3 H3A 118.6
C4 C3 H3A 118.6
C5 C4 C3 119.68(10)
C5 C4 H4A 120.2
C3 C4 H4A 120.2
C4 C5 C6 120.02(10)
C4 C5 H5A 120.0
C6 C5 H5A 120.0
C5 C6 C1 119.49(10)
C5 C6 C7 117.78(9)
C1 C6 C7 122.71(10)
N1 C7 C6 121.60(9)
N1 C7 H7A 119.2
C6 C7 H7A 119.2
N3 C8 N2 116.29(9)
N3 C8 S1 123.94(8)
N2 C8 S1 119.70(8)
N3 C9 C14 108.55(9)
N3 C9 C10 111.09(9)
C14 C9 C10 111.20(9)
N3 C9 H9A 108.6
C14 C9 H9A 108.6
C10 C9 H9A 108.6
C9 C10 C11 110.87(9)
C9 C10 H10A 109.5
C11 C10 H10A 109.5
C9 C10 H10B 109.5
C11 C10 H10B 109.5
H10A C10 H10B 108.1
C12 C11 C10 111.50(9)
C12 C11 H11A 109.3
C10 C11 H11A 109.3
C12 C11 H11B 109.3
C10 C11 H11B 109.3
H11A C11 H11B 108.0
C11 C12 C13 111.02(9)
C11 C12 H12A 109.4
C13 C12 H12A 109.4
C11 C12 H12B 109.4
C13 C12 H12B 109.4
H12A C12 H12B 108.0
C12 C13 C14 111.51(9)
C12 C13 H13A 109.3
C14 C13 H13A 109.3
C12 C13 H13B 109.3
C14 C13 H13B 109.3
H13A C13 H13B 108.0
C9 C14 C13 110.78(9)
C9 C14 H14A 109.5
C13 C14 H14A 109.5
C9 C14 H14B 109.5
C13 C14 H14B 109.5
H14A C14 H14B 108.1
C18 C15 C16 108.16(10)
C18 C15 C17 106.58(10)
C16 C15 C17 110.30(11)
C18 C15 C2 111.19(10)
C16 C15 C2 108.99(9)
C17 C15 C2 111.55(9)
C15 C16 H16A 109.5
C15 C16 H16B 109.5
H16A C16 H16B 109.5
C15 C16 H16C 109.5
H16A C16 H16C 109.5
H16B C16 H16C 109.5
C15 C17 H17A 109.5
C15 C17 H17B 109.5
H17A C17 H17B 109.5
C15 C17 H17C 109.5
H17A C17 H17C 109.5
H17B C17 H17C 109.5
C15 C18 H18A 109.5
C15 C18 H18B 109.5
H18A C18 H18B 109.5
C15 C18 H18C 109.5
H18A C18 H18C 109.5
H18B C18 H18C 109.5

loop_
_geom_bond_atom_site_label_1
_geom_bond_atom_site_label_2
_geom_bond_distance
S1 C8 1.6912(11)
O1 C1 1.3619(13)
O1 H1O1 0.836(19)
N1 C7 1.2867(14)
N1 N2 1.3879(12)
N2 C8 1.3571(14)
N2 H1N2 0.836(15)
N3 C8 1.3357(14)
N3 C9 1.4659(13)
N3 H1N3 0.854(16)
C1 C2 1.4107(15)
C1 C6 1.4145(15)
C2 C3 1.3953(16)
C2 C15 1.5394(15)
C3 C4 1.3953(16)
C3 H3A 0.9500
C4 C5 1.3786(15)
C4 H4A 0.9500
C5 C6 1.4012(15)
C5 H5A 0.9500
C6 C7 1.4571(14)
C7 H7A 0.9500
C9 C14 1.5260(14)
C9 C10 1.5265(15)
C9 H9A 1.0000
C10 C11 1.5288(16)
C10 H10A 0.9900
C10 H10B 0.9900
C11 C12 1.5264(16)
C11 H11A 0.9900
C11 H11B 0.9900
C12 C13 1.5279(16)
C12 H12A 0.9900
C12 H12B 0.9900
C13 C14 1.5290(15)
C13 H13A 0.9900
C13 H13B 0.9900
C14 H14A 0.9900
C14 H14B 0.9900
C15 C18 1.5354(16)
C15 C16 1.5359(18)
C15 C17 1.5384(17)
C16 H16A 0.9800
C16 H16B 0.9800
C16 H16C 0.9800
C17 H17A 0.9800
C17 H17B 0.9800
C17 H17C 0.9800
C18 H18A 0.9800
C18 H18B 0.9800
C18 H18C 0.9800

loop_
_geom_hbond_atom_site_label_D
_geom_hbond_atom_site_label_H
_geom_hbond_atom_site_label_A
_geom_hbond_site_symmetry_A
_geom_hbond_distance_DH
_geom_hbond_distance_HA
_geom_hbond_distance_DA
_geom_hbond_angle_DHA
_geom_hbond_publ_flag
O1 H1O1 N1 . 0.834(19) 1.901(19) 2.6545(12) 149.6(19) yes
C16 H16A O1 . 0.98 2.46 3.0774(16) 121 yes
C17 H17C O1 . 0.98 2.26 2.9101(15) 123 yes
N2 H1N2 S1 3_756 0.833(14) 2.459(14) 3.2779(11) 165.6(13) yes

loop_
_geom_torsion_atom_site_label_1
_geom_torsion_atom_site_label_2
_geom_torsion_atom_site_label_3
_geom_torsion_atom_site_label_4
_geom_torsion
C7 N1 N2 C8 -170.08(10)
O1 C1 C2 C3 179.54(10)
C6 C1 C2 C3 -0.44(15)
O1 C1 C2 C15 0.70(15)
C6 C1 C2 C15 -179.27(10)
C1 C2 C3 C4 -0.95(16)
C15 C2 C3 C4 177.88(10)
C2 C3 C4 C5 0.87(17)
C3 C4 C5 C6 0.64(16)
C4 C5 C6 C1 -1.98(16)
C4 C5 C6 C7 176.29(10)
O1 C1 C6 C5 -178.09(9)
C2 C1 C6 C5 1.89(16)
O1 C1 C6 C7 3.74(16)
C2 C1 C6 C7 -176.29(10)
N2 N1 C7 C6 -178.82(9)
C5 C6 C7 N1 -166.41(10)
C1 C6 C7 N1 11.80(16)
C9 N3 C8 N2 -176.16(10)
C9 N3 C8 S1 6.94(16)
N1 N2 C8 N3 12.50(15)
N1 N2 C8 S1 -170.46(8)
C8 N3 C9 C14 -159.15(10)
C8 N3 C9 C10 78.28(13)
N3 C9 C10 C11 177.21(9)
C14 C9 C10 C11 56.19(12)
C9 C10 C11 C12 -55.62(12)
C10 C11 C12 C13 55.03(13)
C11 C12 C13 C14 -55.10(13)
N3 C9 C14 C13 -178.71(9)
C10 C9 C14 C13 -56.20(12)
C12 C13 C14 C9 55.70(12)
C3 C2 C15 C18 7.08(15)
C1 C2 C15 C18 -174.15(10)
C3 C2 C15 C16 -112.06(12)
C1 C2 C15 C16 66.72(14)
C3 C2 C15 C17 125.90(12)
C1 C2 C15 C17 -55.32(14)

_cod_database_fobs_code 2242646
